data_4135292
loop_
_publ_author_name
'Ni, Hangcheng'
'Lu, Zhenpin'
'Xie, Zuowei'

_publ_section_title
;
 Transition-Metal-Free Cross-Coupling Reaction of Iodocarboranes with
 Terminal Alkynes Enabled by UV Light: Synthesis of
 1-Alkynyl-<i>o</i>-Carboranes and Carborane-Fused Cyclics.
;
_journal_issue 43
_journal_name_full 'Journal of the American Chemical Society'
_journal_page_first 18661
_journal_page_last 18667
_journal_paper_doi 10.1021/jacs.0c08652
_journal_volume 142
_journal_year 2020
_chemical_formula_sum 'C15 H26 B10 O'
_chemical_formula_weight 330.46
_space_group_crystal_system orthorhombic
_space_group_IT_number 62
_space_group_name_Hall '-P 2ac 2n'
_space_group_name_H-M_alt 'P n m a'
_atom_sites_solution_hydrogens geom
_audit_creation_method SHELXL-2014/6
_cell_angle_alpha 90
_cell_angle_beta 90
_cell_angle_gamma 90
_cell_formula_units_Z 4
_cell_length_a 14.3162(5)
_cell_length_b 7.2812(3)
_cell_length_c 19.0278(7)
_cell_measurement_reflns_used 135
_cell_measurement_temperature 296(2)
_cell_measurement_theta_max 15
_cell_measurement_theta_min 15
_cell_volume 1983.44(13)
_computing_cell_refinement 'BRUKER KAPPA APEXII DUO DIFFRACTOMETER'
_computing_data_collection 'BRUKER KAPPA APEXII DUO DIFFRACTOMETER'
_computing_data_reduction 'BRUKER KAPPA APEXII DUO DIFFRACTOMETER'
_computing_molecular_graphics 'BRUKER SHELXTL'
_computing_publication_material 'BRUKER SHELXTL'
_computing_structure_refinement 'SHELXL-2014/6 (Sheldrick, 2014)'
_diffrn_ambient_temperature 296(2)
_diffrn_measured_fraction_theta_full 1.000
_diffrn_measured_fraction_theta_max 1.000
_diffrn_measurement_device_type 'BRUKER KAPPA APEXII DUO DIFFRACTOMETER'
_diffrn_measurement_method 'PHI & OMEGA SCAN'
_diffrn_radiation_type MoK\a
_diffrn_radiation_wavelength 0.71073
_diffrn_reflns_av_R_equivalents 0.0322
_diffrn_reflns_av_unetI/netI 0.0121
_diffrn_reflns_Laue_measured_fraction_full 1.000
_diffrn_reflns_Laue_measured_fraction_max 1.000
_diffrn_reflns_limit_h_max 17
_diffrn_reflns_limit_h_min -15
_diffrn_reflns_limit_k_max 8
_diffrn_reflns_limit_k_min -8
_diffrn_reflns_limit_l_max 22
_diffrn_reflns_limit_l_min -21
_diffrn_reflns_number 33890
_diffrn_reflns_point_group_measured_fraction_full 1.000
_diffrn_reflns_point_group_measured_fraction_max 1.000
_diffrn_reflns_theta_full 25.242
_diffrn_reflns_theta_max 25.242
_diffrn_reflns_theta_min 1.780
_exptl_absorpt_coefficient_mu 0.058
_exptl_absorpt_correction_T_max 0.7456
_exptl_absorpt_correction_T_min 0.6856
_exptl_absorpt_correction_type multi-scan
_exptl_crystal_colour colourless
_exptl_crystal_density_diffrn 1.107
_exptl_crystal_description block
_exptl_crystal_F_000 696
_exptl_crystal_size_max 0.400
_exptl_crystal_size_mid 0.300
_exptl_crystal_size_min 0.300
_refine_diff_density_max 0.275
_refine_diff_density_min -0.246
_refine_diff_density_rms 0.051
_refine_ls_extinction_method none
_refine_ls_goodness_of_fit_ref 1.060
_refine_ls_hydrogen_treatment constr
_refine_ls_matrix_type full
_refine_ls_number_parameters 145
_refine_ls_number_reflns 1953
_refine_ls_number_restraints 0
_refine_ls_restrained_S_all 1.060
_refine_ls_R_factor_all 0.0656
_refine_ls_R_factor_gt 0.0564
_refine_ls_shift/su_max 0.005
_refine_ls_shift/su_mean 0.001
_refine_ls_structure_factor_coef Fsqd
_refine_ls_weighting_details 'w=1/[\s^2^(Fo^2^)+(0.0939P)^2^+0.5955P] where P=(Fo^2^+2Fc^2^)/3'
_refine_ls_weighting_scheme calc
_refine_ls_wR_factor_gt 0.1589
_refine_ls_wR_factor_ref 0.1723
_reflns_Friedel_coverage 0.000
_reflns_number_gt 1630
_reflns_number_total 1953
_reflns_threshold_expression 'I > 2\s(I)'
_cod_data_source_file 10Bb.cif
_cod_data_source_block 10Bb
_cod_depositor_comments 'Adding full bibliography for 4135283--4135293.cif.'
_cod_database_code 4135292
_shelx_space_group_comment
;
The symmetry employed for this shelxl refinement is uniquely defined
by the following loop, which should always be used as a source of
symmetry information in preference to the above space-group names.
They are only intended as comments.
;
_shelx_estimated_absorpt_t_min 0.977
_shelx_estimated_absorpt_t_max 0.983
_shelxl_version_number 2014/6

loop_
_space_group_symop_operation_xyz
'x, y, z'
'-x+1/2, -y, z+1/2'
'-x, y+1/2, -z'
'x+1/2, -y+1/2, -z+1/2'
'-x, -y, -z'
'x-1/2, y, -z-1/2'
'x, -y-1/2, z'
'-x-1/2, y-1/2, z-1/2'

loop_
_atom_site_label
_atom_site_type_symbol
_atom_site_fract_x
_atom_site_fract_y
_atom_site_fract_z
_atom_site_U_iso_or_equiv
_atom_site_adp_type
_atom_site_occupancy
_atom_site_site_symmetry_order
_atom_site_calc_flag
_atom_site_refinement_flags_posn
_atom_site_refinement_flags_adp
_atom_site_refinement_flags_occupancy
_atom_site_disorder_assembly
_atom_site_disorder_group
O1 O 0.81642(15) 0.2500 0.39421(10) 0.0822(7) Uani 1 2 d S T P . .
C1 C 0.93927(14) 0.2500 0.67380(11) 0.0407(5) Uani 1 2 d S T P . .
C2 C 1.05185(14) 0.2500 0.68406(11) 0.0435(5) Uani 1 2 d S T P . .
C11 C 0.90657(15) 0.2500 0.59973(11) 0.0425(5) Uani 1 2 d S T P . .
C12 C 0.81179(16) 0.2500 0.58637(14) 0.0541(6) Uani 1 2 d S T P . .
H12A H 0.7699 0.2500 0.6237 0.065 Uiso 1 2 calc R U P . .
C13 C 0.77812(18) 0.2500 0.51819(16) 0.0620(7) Uani 1 2 d S T P . .
H13A H 0.7141 0.2500 0.5097 0.074 Uiso 1 2 calc R U P . .
C14 C 0.8401(2) 0.2500 0.46332(14) 0.0575(7) Uani 1 2 d S T P . .
C15 C 0.93479(18) 0.2500 0.47616(12) 0.0510(6) Uani 1 2 d S T P . .
H15A H 0.9759 0.2500 0.4383 0.061 Uiso 1 2 calc R U P . .
C16 C 0.97042(16) 0.2500 0.54378(11) 0.0425(5) Uani 1 2 d S T P . .
C17 C 1.07258(15) 0.2500 0.55503(11) 0.0432(5) Uani 1 2 d S T P . .
C18 C 1.10770(15) 0.2500 0.61939(11) 0.0484(6) Uani 1 2 d S T P . .
H18A H 1.1724 0.2500 0.6239 0.058 Uiso 1 2 calc R U P . .
C19 C 0.7208(3) 0.2500 0.3760(2) 0.0992(13) Uani 1 2 d S T P . .
H19A H 0.7146 0.2500 0.3258 0.149 Uiso 1 2 calc R U P . .
H19B H 0.6914 0.1423 0.3950 0.149 Uiso 0.5 1 calc R U P . .
H19C H 0.6914 0.3577 0.3950 0.149 Uiso 0.5 1 calc R U P . .
C20 C 1.13547(17) 0.2500 0.49143(12) 0.0505(6) Uani 1 2 d S T P . .
H20A H 1.1207 0.1427 0.4633 0.061 Uiso 0.5 1 calc R U P . .
H20B H 1.1207 0.3573 0.4633 0.061 Uiso 0.5 1 calc R U P . .
C21 C 1.23892(16) 0.2500 0.50555(13) 0.0541(6) Uani 1 2 d S T P . .
H21A H 1.2544 0.1424 0.5333 0.065 Uiso 0.5 1 calc R U P . .
H21B H 1.2544 0.3576 0.5333 0.065 Uiso 0.5 1 calc R U P . .
C22 C 1.2985(2) 0.2500 0.43919(16) 0.0781(9) Uani 1 2 d S T P . .
H22A H 1.2837 0.1423 0.4114 0.094 Uiso 0.5 1 calc R U P . .
H22B H 1.2837 0.3577 0.4114 0.094 Uiso 0.5 1 calc R U P . .
C23 C 1.4014(3) 0.2500 0.4559(2) 0.1315(18) Uani 1 2 d S T P . .
H23A H 1.4366 0.2500 0.4130 0.197 Uiso 1 2 calc R U P . .
H23B H 1.4166 0.3577 0.4827 0.197 Uiso 0.5 1 calc R U P . .
H23C H 1.4166 0.1423 0.4827 0.197 Uiso 0.5 1 calc R U P . .
B3 B 0.88645(13) 0.1280(3) 0.73925(10) 0.0570(6) Uani 1 1 d . . . . .
H3 H 0.8215 0.0491 0.7325 0.068 Uiso 1 1 calc R U . . .
B4 B 0.99180(13) 0.0504(3) 0.70319(10) 0.0509(5) Uani 1 1 d . . . . .
H4 H 0.9964 -0.0782 0.6731 0.061 Uiso 1 1 calc R U . . .
B5 B 0.9124(2) 0.2500 0.81695(15) 0.0666(9) Uani 1 2 d S T P . .
H5 H 0.8643 0.2500 0.8620 0.080 Uiso 1 2 calc R U P . .
B6 B 0.97777(15) 0.0531(4) 0.79470(11) 0.0653(6) Uani 1 1 d . . . . .
H6 H 0.9730 -0.0746 0.8254 0.078 Uiso 1 1 calc R U . . .
B7 B 1.08356(14) 0.1280(4) 0.75663(9) 0.0603(6) Uani 1 1 d . . . . .
H7 H 1.1488 0.0491 0.7612 0.072 Uiso 1 1 calc R U . . .
B8 B 1.0348(2) 0.2500 0.82812(15) 0.0667(9) Uani 1 2 d S T P . .
H8 H 1.0677 0.2500 0.8804 0.080 Uiso 1 2 calc R U P . .

loop_
_atom_site_aniso_label
_atom_site_aniso_U_11
_atom_site_aniso_U_22
_atom_site_aniso_U_33
_atom_site_aniso_U_23
_atom_site_aniso_U_13
_atom_site_aniso_U_12
O1 0.0898(15) 0.0942(16) 0.0625(12) 0.000 -0.0366(11) 0.000
C1 0.0333(10) 0.0461(12) 0.0427(11) 0.000 0.0016(8) 0.000
C2 0.0342(11) 0.0567(14) 0.0397(11) 0.000 0.0004(8) 0.000
C11 0.0429(11) 0.0378(11) 0.0467(12) 0.000 -0.0051(9) 0.000
C12 0.0438(12) 0.0562(15) 0.0623(15) 0.000 -0.0073(11) 0.000
C13 0.0506(14) 0.0550(15) 0.0803(19) 0.000 -0.0232(13) 0.000
C14 0.0706(16) 0.0468(14) 0.0550(14) 0.000 -0.0210(12) 0.000
C15 0.0632(15) 0.0451(13) 0.0448(12) 0.000 -0.0085(11) 0.000
C16 0.0540(13) 0.0318(11) 0.0417(11) 0.000 -0.0048(9) 0.000
C17 0.0477(12) 0.0400(12) 0.0418(11) 0.000 0.0032(9) 0.000
C18 0.0383(11) 0.0631(15) 0.0438(12) 0.000 0.0054(9) 0.000
C19 0.103(3) 0.095(3) 0.099(3) 0.000 -0.063(2) 0.000
C20 0.0637(15) 0.0474(13) 0.0405(12) 0.000 0.0056(10) 0.000
C21 0.0563(14) 0.0540(14) 0.0519(14) 0.000 0.0152(11) 0.000
C22 0.087(2) 0.082(2) 0.0657(18) 0.000 0.0323(16) 0.000
C23 0.082(2) 0.174(5) 0.138(4) 0.000 0.063(3) 0.000
B3 0.0464(10) 0.0722(14) 0.0524(11) 0.0096(10) 0.0084(8) -0.0092(10)
B4 0.0554(11) 0.0470(11) 0.0504(10) 0.0076(9) 0.0007(8) 0.0042(9)
B5 0.0559(17) 0.099(3) 0.0452(15) 0.000 0.0159(13) 0.000
B6 0.0664(13) 0.0796(16) 0.0498(11) 0.0183(11) 0.0039(9) 0.0017(11)
B7 0.0485(10) 0.0883(16) 0.0441(10) 0.0104(10) -0.0023(8) 0.0119(11)
B8 0.0563(16) 0.104(3) 0.0396(14) 0.000 -0.0005(12) 0.000

loop_
_atom_type_symbol
_atom_type_description
_atom_type_scat_dispersion_real
_atom_type_scat_dispersion_imag
_atom_type_scat_source
C C 0.0033 0.0016 'International Tables Vol C Tables 4.2.6.8 and 6.1.1.4'
H H 0.0000 0.0000 'International Tables Vol C Tables 4.2.6.8 and 6.1.1.4'
B B 0.0013 0.0007 'International Tables Vol C Tables 4.2.6.8 and 6.1.1.4'
O O 0.0106 0.0060 'International Tables Vol C Tables 4.2.6.8 and 6.1.1.4'

loop_
_geom_angle_atom_site_label_1
_geom_angle_atom_site_label_2
_geom_angle_atom_site_label_3
_geom_angle
_geom_angle_site_symmetry_1
_geom_angle_site_symmetry_3
_geom_angle_publ_flag
C14 O1 C19 118.6(3) . . ?
C11 C1 C2 115.28(17) . . ?
C11 C1 B3 123.57(14) . . ?
C2 C1 B3 110.61(14) . . ?
C11 C1 B3 123.57(14) . 7_565 ?
C2 C1 B3 110.61(14) . 7_565 ?
B3 C1 B3 62.75(17) . 7_565 ?
C11 C1 B4 116.36(10) . 7_565 ?
C2 C1 B4 61.92(9) . 7_565 ?
B3 C1 B4 113.21(15) . 7_565 ?
B3 C1 B4 61.26(11) 7_565 7_565 ?
C11 C1 B4 116.36(10) . . ?
C2 C1 B4 61.93(9) . . ?
B3 C1 B4 61.26(11) . . ?
B3 C1 B4 113.21(15) 7_565 . ?
B4 C1 B4 114.37(17) 7_565 . ?
C18 C2 C1 116.10(17) . . ?
C18 C2 B7 122.31(14) . 7_565 ?
C1 C2 B7 111.23(14) . 7_565 ?
C18 C2 B7 122.31(14) . . ?
C1 C2 B7 111.23(14) . . ?
B7 C2 B7 62.87(19) 7_565 . ?
C18 C2 B4 116.60(10) . 7_565 ?
C1 C2 B4 62.05(9) . 7_565 ?
B7 C2 B4 61.51(11) 7_565 7_565 ?
B7 C2 B4 113.62(15) . 7_565 ?
C18 C2 B4 116.60(10) . . ?
C1 C2 B4 62.05(9) . . ?
B7 C2 B4 113.62(15) 7_565 . ?
B7 C2 B4 61.51(11) . . ?
B4 C2 B4 114.57(17) 7_565 . ?
C12 C11 C16 120.0(2) . . ?
C12 C11 C1 119.0(2) . . ?
C16 C11 C1 120.98(19) . . ?
C11 C12 C13 121.0(2) . . ?
C14 C13 C12 119.3(2) . . ?
O1 C14 C13 125.2(2) . . ?
O1 C14 C15 114.6(3) . . ?
C13 C14 C15 120.1(2) . . ?
C14 C15 C16 121.8(2) . . ?
C15 C16 C11 117.7(2) . . ?
C15 C16 C17 120.0(2) . . ?
C11 C16 C17 122.32(19) . . ?
C18 C17 C16 120.66(19) . . ?
C18 C17 C20 121.0(2) . . ?
C16 C17 C20 118.32(19) . . ?
C17 C18 C2 124.7(2) . . ?
C21 C20 C17 116.4(2) . . ?
C20 C21 C22 113.8(2) . . ?
C23 C22 C21 111.9(3) . . ?
C1 B3 B4 60.01(10) . . ?
C1 B3 B5 104.85(15) . . ?
B4 B3 B5 108.05(16) . . ?
C1 B3 B6 105.59(14) . . ?
B4 B3 B6 59.79(11) . . ?
B5 B3 B6 59.95(13) . . ?
C1 B3 B3 58.63(9) . 7_565 ?
B4 B3 B3 108.83(10) . 7_565 ?
B5 B3 B3 59.76(9) . 7_565 ?
B6 B3 B3 107.98(12) . 7_565 ?
C2 B4 C1 56.03(10) . . ?
C2 B4 B3 103.88(14) . . ?
C1 B4 B3 58.73(11) . . ?
C2 B4 B6 104.88(15) . . ?
C1 B4 B6 105.19(15) . . ?
B3 B4 B6 60.55(11) . . ?
C2 B4 B7 58.58(12) . . ?
C1 B4 B7 104.03(15) . . ?
B3 B4 B7 108.30(15) . . ?
B6 B4 B7 60.43(11) . . ?
B6 B5 B6 108.7(2) . 7_565 ?
B6 B5 B3 108.65(17) . 7_565 ?
B6 B5 B3 60.08(12) 7_565 7_565 ?
B6 B5 B3 60.08(12) . . ?
B6 B5 B3 108.64(17) 7_565 . ?
B3 B5 B3 60.47(18) 7_565 . ?
B6 B5 B8 60.12(12) . . ?
B6 B5 B8 60.12(12) 7_565 . ?
B3 B5 B8 108.03(17) 7_565 . ?
B3 B5 B8 108.03(17) . . ?
B4 B6 B5 107.97(16) . . ?
B4 B6 B7 59.84(11) . . ?
B5 B6 B7 107.64(18) . . ?
B4 B6 B3 59.66(11) . . ?
B5 B6 B3 59.97(14) . . ?
B7 B6 B3 107.14(14) . . ?
B4 B6 B8 108.27(16) . . ?
B5 B6 B8 60.00(15) . . ?
B7 B6 B8 60.05(15) . . ?
B3 B6 B8 107.85(18) . . ?
C2 B7 B4 59.91(10) . . ?
C2 B7 B6 105.37(14) . . ?
B4 B7 B6 59.74(12) . . ?
C2 B7 B8 104.85(16) . . ?
B4 B7 B8 108.19(16) . . ?
B6 B7 B8 60.06(13) . . ?
C2 B7 B7 58.56(9) . 7_565 ?
B4 B7 B7 108.78(11) . 7_565 ?
B6 B7 B7 107.99(12) . 7_565 ?
B8 B7 B7 59.83(9) . 7_565 ?
B5 B8 B7 107.41(18) . . ?
B5 B8 B7 107.40(18) . 7_565 ?
B7 B8 B7 60.33(18) . 7_565 ?
B5 B8 B6 59.88(12) . 7_565 ?
B7 B8 B6 108.24(17) . 7_565 ?
B7 B8 B6 59.88(12) 7_565 7_565 ?
B5 B8 B6 59.88(12) . . ?
B7 B8 B6 59.88(12) . . ?
B7 B8 B6 108.24(17) 7_565 . ?
B6 B8 B6 108.3(2) 7_565 . ?

loop_
_geom_bond_atom_site_label_1
_geom_bond_atom_site_label_2
_geom_bond_distance
_geom_bond_site_symmetry_2
_geom_bond_publ_flag
O1 C14 1.358(3) . ?
O1 C19 1.412(4) . ?
C1 C11 1.485(3) . ?
C1 C2 1.623(3) . ?
C1 B3 1.706(2) . ?
C1 B3 1.707(2) 7_565 ?
C1 B4 1.729(2) 7_565 ?
C1 B4 1.729(2) . ?
C2 C18 1.468(3) . ?
C2 B7 1.704(3) 7_565 ?
C2 B7 1.704(3) . ?
C2 B4 1.727(2) 7_565 ?
C2 B4 1.727(2) . ?
C11 C12 1.381(3) . ?
C11 C16 1.403(3) . ?
C12 C13 1.384(4) . ?
C13 C14 1.370(4) . ?
C14 C15 1.378(4) . ?
C15 C16 1.384(3) . ?
C16 C17 1.478(3) . ?
C17 C18 1.324(3) . ?
C17 C20 1.508(3) . ?
C20 C21 1.505(3) . ?
C21 C22 1.524(3) . ?
C22 C23 1.506(5) . ?
B3 B4 1.751(3) . ?
B3 B5 1.764(3) . ?
B3 B6 1.766(3) . ?
B3 B3 1.777(5) 7_565 ?
B4 B6 1.753(3) . ?
B4 B7 1.755(3) . ?
B5 B6 1.764(3) . ?
B5 B6 1.764(3) 7_565 ?
B5 B3 1.764(3) 7_565 ?
B5 B8 1.766(4) . ?
B6 B7 1.765(3) . ?
B6 B8 1.768(3) . ?
B7 B8 1.768(3) . ?
B7 B7 1.777(5) 7_565 ?
B8 B7 1.768(3) 7_565 ?
B8 B6 1.768(3) 7_565 ?
